data_7232100
loop_
_publ_author_name
'Kennedy, Stuart R.'
'Main, Mawgan U.'
'Pulham, Colin R.'
'Ling, Irene'
'Dalgarno, Scott J.'

_publ_section_title
;
 A self-assembled nanotube supported by halogen bonding interactions
;
_journal_issue 5
_journal_name_full CrystEngComm
_journal_page_first 786
_journal_paper_doi 10.1039/C8CE01824C
_journal_volume 21
_journal_year 2019
_chemical_formula_sum 'C34 H34 Br2 O4'
_chemical_formula_weight 666.43
_chemical_name_common 2
_space_group_crystal_system trigonal
_space_group_IT_number 148
_space_group_name_Hall '-R 3'
_space_group_name_H-M_alt 'R -3 :H'
_symmetry_space_group_name_Hall '-R 3'
_symmetry_space_group_name_H-M 'R -3 :H'
_atom_sites_solution_hydrogens geom
_audit_creation_method SHELXL-2014/7
_audit_update_record
;
2018-10-24 deposited with the CCDC.
2018-12-17 downloaded from the CCDC.
;
_cell_angle_alpha 90
_cell_angle_beta 90
_cell_angle_gamma 120
_cell_formula_units_Z 18
_cell_length_a 37.3853(7)
_cell_length_b 37.3853(7)
_cell_length_c 11.2109(2)
_cell_measurement_reflns_used 25777
_cell_measurement_temperature 120(2)
_cell_measurement_theta_max 26.7080
_cell_measurement_theta_min 3.2890
_cell_volume 13569.8(4)
_computing_cell_refinement 'CrysAlisPro 1.171.38.46 (Rigaku OD, 2015)'
_computing_data_collection 'CrysAlisPro 1.171.38.46 (Rigaku OD, 2015)'
_computing_data_reduction 'CrysAlisPro 1.171.38.46 (Rigaku OD, 2015)'
_computing_structure_refinement 'SHELXL-2014/7 (Sheldrick, 2014)'
_diffrn_ambient_temperature 120.01(10)
_diffrn_measured_fraction_theta_full 0.998
_diffrn_measured_fraction_theta_max 0.931
_diffrn_measurement_device_type 'SuperNova, Dual, Cu at zero, Atlas'
_diffrn_measurement_method '\w scans'
_diffrn_radiation_type 'Mo K\a'
_diffrn_radiation_wavelength 0.71073
_diffrn_reflns_av_R_equivalents 0.0668
_diffrn_reflns_av_unetI/netI 0.0602
_diffrn_reflns_Laue_measured_fraction_full 0.998
_diffrn_reflns_Laue_measured_fraction_max 0.931
_diffrn_reflns_limit_h_max 51
_diffrn_reflns_limit_h_min -39
_diffrn_reflns_limit_k_max 50
_diffrn_reflns_limit_k_min -48
_diffrn_reflns_limit_l_max 15
_diffrn_reflns_limit_l_min -15
_diffrn_reflns_number 50040
_diffrn_reflns_point_group_measured_fraction_full 0.998
_diffrn_reflns_point_group_measured_fraction_max 0.931
_diffrn_reflns_theta_full 25.242
_diffrn_reflns_theta_max 29.655
_diffrn_reflns_theta_min 2.883
_diffrn_source 'micro-focus sealed X-ray tube'
_exptl_absorpt_coefficient_mu 2.725
_exptl_absorpt_correction_T_max 0.97952
_exptl_absorpt_correction_T_min 0.97952
_exptl_absorpt_correction_type sphere
_exptl_absorpt_process_details
;
CrysAlisPro 1.171.38.46 (Rigaku Oxford Diffraction, 2015)
Spherical absorption correction
 using equivalent radius and absorption coefficient.
Empirical absorption correction using spherical harmonics,
 implemented in SCALE3 ABSPACK scaling algorithm.
;
_exptl_crystal_colour Colourless
_exptl_crystal_density_diffrn 1.468
_exptl_crystal_description Cylinder
_exptl_crystal_F_000 6120
_exptl_crystal_size_length 0.000
_exptl_crystal_size_max 0.513
_exptl_crystal_size_mid 0.108
_exptl_crystal_size_min 0.087
_exptl_crystal_size_rad 0.000
_refine_diff_density_max 0.492
_refine_diff_density_min -0.857
_refine_diff_density_rms 0.095
_refine_ls_extinction_method none
_refine_ls_goodness_of_fit_ref 1.088
_refine_ls_hydrogen_treatment constr
_refine_ls_matrix_type full
_refine_ls_number_parameters 365
_refine_ls_number_reflns 7953
_refine_ls_number_restraints 0
_refine_ls_restrained_S_all 1.088
_refine_ls_R_factor_all 0.0876
_refine_ls_R_factor_gt 0.0523
_refine_ls_shift/su_max 0.000
_refine_ls_shift/su_mean 0.000
_refine_ls_structure_factor_coef Fsqd
_refine_ls_weighting_details 'w=1/[\s^2^(Fo^2^)+(0.0422P)^2^+52.9639P] where P=(Fo^2^+2Fc^2^)/3'
_refine_ls_weighting_scheme calc
_refine_ls_wR_factor_gt 0.1054
_refine_ls_wR_factor_ref 0.1164
_reflns_Friedel_coverage 0.000
_reflns_number_gt 5695
_reflns_number_total 7953
_reflns_threshold_expression 'I > 2\s(I)'
_cod_data_source_file c8ce01824c2.cif
_cod_data_source_block 2
_cod_depositor_comments
;
The following automatic conversions were performed:

'_exptl_absorpt_correction_type' value 'Sphere' changed to 'sphere'
according to
/home/data/users/saulius/crontab/automatic-downloads/rss-feeds/RSC/lib/dictionaries/cif_core.dic
dictionary named 'cif_core.dic' version 2.4.2 from 2011-04-26.

Automatic conversion script
Id: cif_fix_values 4973 2017-02-22 13:04:09Z antanas 

 Adding full bibliography for 7232100.cif.
;
_cod_original_cell_volume 13569.8(6)
_cod_database_code 7232100
_shelx_shelxl_version_number 2014/7
_shelx_space_group_comment
;
The symmetry employed for this shelxl refinement is uniquely defined
by the following loop, which should always be used as a source of
symmetry information in preference to the above space-group names.
They are only intended as comments.
;
_shelx_estimated_absorpt_t_min 0.335
_shelx_estimated_absorpt_t_max 0.797

loop_
_space_group_symop_operation_xyz
'x, y, z'
'-y, x-y, z'
'-x+y, -x, z'
'x+2/3, y+1/3, z+1/3'
'-y+2/3, x-y+1/3, z+1/3'
'-x+y+2/3, -x+1/3, z+1/3'
'x+1/3, y+2/3, z+2/3'
'-y+1/3, x-y+2/3, z+2/3'
'-x+y+1/3, -x+2/3, z+2/3'
'-x, -y, -z'
'y, -x+y, -z'
'x-y, x, -z'
'-x+2/3, -y+1/3, -z+1/3'
'y+2/3, -x+y+1/3, -z+1/3'
'x-y+2/3, x+1/3, -z+1/3'
'-x+1/3, -y+2/3, -z+2/3'
'y+1/3, -x+y+2/3, -z+2/3'
'x-y+1/3, x+2/3, -z+2/3'

loop_
_atom_site_label
_atom_site_type_symbol
_atom_site_fract_x
_atom_site_fract_y
_atom_site_fract_z
_atom_site_U_iso_or_equiv
_atom_site_adp_type
_atom_site_occupancy
_atom_site_site_symmetry_order
_atom_site_calc_flag
_atom_site_refinement_flags_posn
_atom_site_refinement_flags_adp
Br1 Br 0.56004(2) 0.04202(2) 0.62773(3) 0.02754(10) Uani 1 1 d . .
O1 O 0.44080(7) -0.14140(7) 0.28249(19) 0.0247(5) Uani 1 1 d . .
H1O H 0.4502 -0.1381 0.3522 0.030 Uiso 1 1 calc R U
C1 C 0.44623(10) -0.10103(10) 0.1163(3) 0.0222(7) Uani 1 1 d . .
Br2 Br 0.34969(2) -0.01994(2) 0.12559(3) 0.03340(11) Uani 1 1 d . .
O2 O 0.46282(7) -0.13900(7) 0.51062(18) 0.0189(5) Uani 1 1 d . .
C2 C 0.46976(11) -0.06724(11) 0.0432(3) 0.0252(7) Uani 1 1 d . .
H2 H 0.4574 -0.0630 -0.0255 0.030 Uiso 1 1 calc R U
O3 O 0.38039(7) -0.15037(7) 0.52957(19) 0.0234(5) Uani 1 1 d . .
H3O H 0.3681 -0.1562 0.4637 0.028 Uiso 1 1 calc R U
C3 C 0.51082(11) -0.03959(11) 0.0685(3) 0.0270(8) Uani 1 1 d . .
H3 H 0.5264 -0.0165 0.0181 0.032 Uiso 1 1 calc R U
O4 O 0.35193(7) -0.17067(7) 0.3050(2) 0.0223(5) Uani 1 1 d . .
C4 C 0.52890(11) -0.04600(11) 0.1682(3) 0.0241(7) Uani 1 1 d . .
H4 H 0.5570 -0.0269 0.1859 0.029 Uiso 1 1 calc R U
C5 C 0.50664(10) -0.07983(11) 0.2426(3) 0.0213(7) Uani 1 1 d . .
C6 C 0.46524(10) -0.10705(10) 0.2165(3) 0.0205(7) Uani 1 1 d . .
C7 C 0.52743(10) -0.08625(11) 0.3505(3) 0.0224(7) Uani 1 1 d . .
H7A H 0.5181 -0.1160 0.3585 0.027 Uiso 1 1 calc R U
H7B H 0.5577 -0.0713 0.3381 0.027 Uiso 1 1 calc R U
C8 C 0.51767(9) -0.07107(10) 0.4646(3) 0.0187(6) Uani 1 1 d . .
C9 C 0.54007(10) -0.02910(10) 0.4924(3) 0.0201(7) Uani 1 1 d . .
H9 H 0.5624 -0.0106 0.4430 0.024 Uiso 1 1 calc R U
C10 C 0.52966(10) -0.01465(10) 0.5916(3) 0.0200(7) Uani 1 1 d . .
C11 C 0.49683(9) -0.04054(10) 0.6637(3) 0.0193(7) Uani 1 1 d . .
H11 H 0.4900 -0.0296 0.7308 0.023 Uiso 1 1 calc R U
C12 C 0.47381(9) -0.08239(10) 0.6383(3) 0.0170(6) Uani 1 1 d . .
C13 C 0.48531(9) -0.09734(10) 0.5397(3) 0.0177(6) Uani 1 1 d . .
C14 C 0.43565(10) -0.10995(10) 0.7111(3) 0.0185(6) Uani 1 1 d . .
H14A H 0.4424 -0.1050 0.7971 0.022 Uiso 1 1 calc R U
H14B H 0.4266 -0.1392 0.6939 0.022 Uiso 1 1 calc R U
C15 C 0.40069(9) -0.10170(10) 0.6830(3) 0.0178(6) Uani 1 1 d . .
C16 C 0.39463(10) -0.07357(10) 0.7492(3) 0.0230(7) Uani 1 1 d . .
H16 H 0.4124 -0.0596 0.8145 0.028 Uiso 1 1 calc R U
C17 C 0.36313(11) -0.06581(11) 0.7210(3) 0.0282(8) Uani 1 1 d . .
H17 H 0.3591 -0.0468 0.7674 0.034 Uiso 1 1 calc R U
C18 C 0.33741(10) -0.08576(11) 0.6251(3) 0.0247(7) Uani 1 1 d . .
H18 H 0.3160 -0.0800 0.6056 0.030 Uiso 1 1 calc R U
C19 C 0.34245(9) -0.11414(10) 0.5568(3) 0.0193(7) Uani 1 1 d . .
C20 C 0.37441(9) -0.12153(9) 0.5867(3) 0.0175(6) Uani 1 1 d . .
C21 C 0.31347(10) -0.13666(11) 0.4536(3) 0.0228(7) Uani 1 1 d . .
H21A H 0.2880 -0.1350 0.4629 0.027 Uiso 1 1 calc R U
H21B H 0.3055 -0.1662 0.4565 0.027 Uiso 1 1 calc R U
C22 C 0.33273(9) -0.11897(10) 0.3328(3) 0.0204(7) Uani 1 1 d . .
C23 C 0.33276(10) -0.08393(10) 0.2912(3) 0.0216(7) Uani 1 1 d . .
H23 H 0.3194 -0.0723 0.3355 0.026 Uiso 1 1 calc R U
C24 C 0.35229(10) -0.06612(10) 0.1854(3) 0.0218(7) Uani 1 1 d . .
C25 C 0.37334(10) -0.08120(11) 0.1214(3) 0.0234(7) Uani 1 1 d . .
H25 H 0.3873 -0.0677 0.0500 0.028 Uiso 1 1 calc R U
C26 C 0.37435(10) -0.11598(10) 0.1603(3) 0.0208(7) Uani 1 1 d . .
C27 C 0.35254(10) -0.13517(10) 0.2641(3) 0.0206(7) Uani 1 1 d . .
C28 C 0.40059(11) -0.12995(11) 0.0938(3) 0.0245(7) Uani 1 1 d . .
H28A H 0.3930 -0.1582 0.1199 0.029 Uiso 1 1 calc R U
H28B H 0.3950 -0.1309 0.0072 0.029 Uiso 1 1 calc R U
C29 C 0.47957(11) -0.16307(11) 0.5619(3) 0.0267(7) Uani 1 1 d . .
H29A H 0.4796 -0.1614 0.6500 0.032 Uiso 1 1 calc R U
H29B H 0.5084 -0.1522 0.5347 0.032 Uiso 1 1 calc R U
C30 C 0.45316(12) -0.20732(11) 0.5224(4) 0.0336(9) Uani 1 1 d . .
H30A H 0.4670 -0.2230 0.5453 0.040 Uiso 1 1 calc R U
H30B H 0.4508 -0.2081 0.4344 0.040 Uiso 1 1 calc R U
C31 C 0.41005(14) -0.22828(13) 0.5761(4) 0.0498(11) Uani 1 1 d . .
H31A H 0.3962 -0.2128 0.5544 0.075 Uiso 1 1 calc R U
H31B H 0.4120 -0.2290 0.6632 0.075 Uiso 1 1 calc R U
H31C H 0.3941 -0.2565 0.5454 0.075 Uiso 1 1 calc R U
C32 C 0.31536(11) -0.20880(11) 0.2704(3) 0.0291(8) Uani 1 1 d . .
H32A H 0.3146 -0.2123 0.1828 0.035 Uiso 1 1 calc R U
H32B H 0.2902 -0.2083 0.2954 0.035 Uiso 1 1 calc R U
C33 C 0.31723(12) -0.24389(11) 0.3312(3) 0.0333(8) Uani 1 1 d . .
H33A H 0.3206 -0.2386 0.4181 0.040 Uiso 1 1 calc R U
H33B H 0.2907 -0.2698 0.3183 0.040 Uiso 1 1 calc R U
C34 C 0.35208(14) -0.24956(13) 0.2862(4) 0.0457(11) Uani 1 1 d . .
H34A H 0.3479 -0.2569 0.2014 0.069 Uiso 1 1 calc R U
H34B H 0.3527 -0.2717 0.3312 0.069 Uiso 1 1 calc R U
H34C H 0.3783 -0.2238 0.2968 0.069 Uiso 1 1 calc R U

loop_
_atom_site_aniso_label
_atom_site_aniso_U_11
_atom_site_aniso_U_22
_atom_site_aniso_U_33
_atom_site_aniso_U_23
_atom_site_aniso_U_13
_atom_site_aniso_U_12
Br1 0.02196(18) 0.02375(18) 0.03188(19) -0.00812(14) -0.00520(14) 0.00767(15)
O1 0.0236(12) 0.0303(13) 0.0170(11) -0.0032(10) -0.0044(9) 0.0111(11)
C1 0.0280(18) 0.0275(18) 0.0172(15) -0.0104(13) -0.0037(13) 0.0185(15)
Br2 0.0326(2) 0.0255(2) 0.0443(2) 0.00876(16) -0.00011(16) 0.01622(17)
O2 0.0196(11) 0.0227(12) 0.0192(11) -0.0035(9) -0.0060(9) 0.0142(10)
C2 0.037(2) 0.0302(19) 0.0170(15) -0.0021(14) -0.0006(14) 0.0234(17)
O3 0.0230(12) 0.0314(13) 0.0218(11) -0.0089(10) -0.0093(9) 0.0181(11)
C3 0.036(2) 0.0278(19) 0.0227(17) 0.0003(14) 0.0060(15) 0.0202(17)
O4 0.0208(12) 0.0188(12) 0.0279(12) -0.0046(9) -0.0090(10) 0.0102(10)
C4 0.0243(18) 0.0256(18) 0.0250(16) -0.0045(14) 0.0038(14) 0.0145(15)
C5 0.0254(17) 0.0315(18) 0.0146(14) -0.0069(13) 0.0013(13) 0.0198(16)
C6 0.0268(18) 0.0244(17) 0.0160(15) -0.0063(13) 0.0003(13) 0.0170(15)
C7 0.0194(17) 0.0318(19) 0.0196(15) -0.0032(14) 0.0011(13) 0.0154(15)
C8 0.0152(15) 0.0292(18) 0.0162(14) -0.0031(13) -0.0037(12) 0.0144(14)
C9 0.0128(15) 0.0305(18) 0.0180(15) -0.0010(13) -0.0018(12) 0.0114(14)
C10 0.0160(16) 0.0212(16) 0.0212(15) -0.0053(13) -0.0067(12) 0.0081(13)
C11 0.0165(16) 0.0286(18) 0.0150(14) -0.0058(13) -0.0027(12) 0.0129(14)
C12 0.0142(15) 0.0259(17) 0.0131(14) -0.0012(12) -0.0041(11) 0.0117(13)
C13 0.0144(15) 0.0247(17) 0.0170(14) -0.0019(12) -0.0064(12) 0.0121(14)
C14 0.0190(16) 0.0245(17) 0.0124(14) 0.0000(12) -0.0024(12) 0.0110(14)
C15 0.0157(15) 0.0198(16) 0.0151(14) 0.0039(12) 0.0036(12) 0.0069(13)
C16 0.0246(17) 0.0218(17) 0.0186(15) -0.0002(13) 0.0019(13) 0.0086(14)
C17 0.036(2) 0.0266(19) 0.0279(18) -0.0013(15) 0.0056(15) 0.0199(17)
C18 0.0214(17) 0.0263(18) 0.0308(18) 0.0054(14) 0.0047(14) 0.0153(15)
C19 0.0161(15) 0.0200(16) 0.0199(15) 0.0056(13) 0.0032(12) 0.0076(13)
C20 0.0146(15) 0.0171(15) 0.0182(15) 0.0049(12) 0.0047(12) 0.0060(13)
C21 0.0144(16) 0.0269(18) 0.0277(17) 0.0010(14) -0.0029(13) 0.0108(14)
C22 0.0128(15) 0.0251(17) 0.0226(15) -0.0032(13) -0.0081(12) 0.0090(13)
C23 0.0154(16) 0.0244(17) 0.0255(16) -0.0037(14) -0.0062(13) 0.0103(14)
C24 0.0207(17) 0.0183(16) 0.0262(17) -0.0008(13) -0.0093(13) 0.0095(14)
C25 0.0203(17) 0.0286(18) 0.0187(16) -0.0029(13) -0.0069(13) 0.0103(15)
C26 0.0198(16) 0.0242(17) 0.0178(15) -0.0087(13) -0.0104(12) 0.0105(14)
C27 0.0191(16) 0.0198(16) 0.0234(16) -0.0047(13) -0.0123(13) 0.0100(14)
C28 0.0313(19) 0.0291(18) 0.0158(15) -0.0088(13) -0.0076(14) 0.0172(16)
C29 0.0279(19) 0.0304(19) 0.0288(18) 0.0015(15) -0.0069(15) 0.0197(16)
C30 0.039(2) 0.028(2) 0.042(2) -0.0012(16) -0.0089(17) 0.0231(18)
C31 0.041(3) 0.031(2) 0.071(3) 0.007(2) -0.010(2) 0.013(2)
C32 0.0251(18) 0.0237(18) 0.0347(19) -0.0078(15) -0.0126(15) 0.0093(16)
C33 0.031(2) 0.0228(19) 0.038(2) -0.0017(16) -0.0058(17) 0.0079(16)
C34 0.043(2) 0.033(2) 0.065(3) 0.002(2) -0.005(2) 0.021(2)

loop_
_atom_type_symbol
_atom_type_description
_atom_type_scat_dispersion_real
_atom_type_scat_dispersion_imag
_atom_type_scat_source
C C 0.0033 0.0016 'International Tables Vol C Tables 4.2.6.8 and 6.1.1.4'
H H 0.0000 0.0000 'International Tables Vol C Tables 4.2.6.8 and 6.1.1.4'
O O 0.0106 0.0060 'International Tables Vol C Tables 4.2.6.8 and 6.1.1.4'
Br Br -0.2901 2.4595 'International Tables Vol C Tables 4.2.6.8 and 6.1.1.4'

loop_
_geom_angle_atom_site_label_1
_geom_angle_atom_site_label_2
_geom_angle_atom_site_label_3
_geom_angle
C2 C1 C6 118.4(3)
C2 C1 C28 121.7(3)
C6 C1 C28 119.9(3)
C13 O2 C29 113.4(2)
C3 C2 C1 121.3(3)
C2 C3 C4 119.3(3)
C27 O4 C32 114.0(2)
C3 C4 C5 121.2(3)
C4 C5 C6 118.6(3)
C4 C5 C7 120.0(3)
C6 C5 C7 121.4(3)
O1 C6 C5 123.4(3)
O1 C6 C1 115.5(3)
C5 C6 C1 121.1(3)
C8 C7 C5 112.0(3)
C9 C8 C13 118.6(3)
C9 C8 C7 119.2(3)
C13 C8 C7 122.1(3)
C10 C9 C8 119.6(3)
C9 C10 C11 121.6(3)
C9 C10 Br1 119.1(2)
C11 C10 Br1 119.2(2)
C10 C11 C12 120.2(3)
C11 C12 C13 118.1(3)
C11 C12 C14 120.0(3)
C13 C12 C14 121.8(3)
O2 C13 C8 118.3(3)
O2 C13 C12 119.9(3)
C8 C13 C12 121.8(3)
C12 C14 C15 111.3(2)
C16 C15 C20 118.4(3)
C16 C15 C14 121.5(3)
C20 C15 C14 120.1(3)
C17 C16 C15 120.8(3)
C16 C17 C18 119.9(3)
C17 C18 C19 120.9(3)
C20 C19 C18 118.2(3)
C20 C19 C21 121.1(3)
C18 C19 C21 120.6(3)
O3 C20 C19 122.6(3)
O3 C20 C15 115.6(3)
C19 C20 C15 121.7(3)
C19 C21 C22 112.7(3)
C23 C22 C27 118.1(3)
C23 C22 C21 119.1(3)
C27 C22 C21 122.7(3)
C24 C23 C22 119.7(3)
C25 C24 C23 121.6(3)
C25 C24 Br2 119.2(2)
C23 C24 Br2 119.2(3)
C24 C25 C26 120.5(3)
C25 C26 C27 117.4(3)
C25 C26 C28 119.5(3)
C27 C26 C28 123.0(3)
O4 C27 C26 119.4(3)
O4 C27 C22 118.1(3)
C26 C27 C22 122.4(3)
C1 C28 C26 111.3(3)
O2 C29 C30 108.4(3)
C29 C30 C31 113.2(3)
O4 C32 C33 107.6(3)
C34 C33 C32 112.9(3)

loop_
_geom_bond_atom_site_label_1
_geom_bond_atom_site_label_2
_geom_bond_distance
Br1 C10 1.880(3)
O1 C6 1.363(4)
C1 C2 1.389(5)
C1 C6 1.406(4)
C1 C28 1.516(5)
Br2 C24 1.899(3)
O2 C13 1.389(4)
O2 C29 1.447(4)
C2 C3 1.385(5)
O3 C20 1.365(4)
C3 C4 1.387(5)
O4 C27 1.393(4)
O4 C32 1.450(4)
C4 C5 1.391(5)
C5 C6 1.394(5)
C5 C7 1.521(4)
C7 C8 1.516(4)
C8 C9 1.395(5)
C8 C13 1.396(4)
C9 C10 1.375(4)
C10 C11 1.381(4)
C11 C12 1.387(5)
C12 C13 1.400(4)
C12 C14 1.514(4)
C14 C15 1.518(4)
C15 C16 1.395(5)
C15 C20 1.397(4)
C16 C17 1.383(5)
C17 C18 1.386(5)
C18 C19 1.396(5)
C19 C20 1.395(4)
C19 C21 1.519(4)
C21 C22 1.521(5)
C22 C23 1.390(5)
C22 C27 1.399(5)
C23 C24 1.377(5)
C24 C25 1.377(5)
C25 C26 1.390(5)
C26 C27 1.396(5)
C26 C28 1.517(5)
C29 C30 1.508(5)
C30 C31 1.520(6)
C32 C33 1.511(5)
C33 C34 1.508(6)
